data_4303661
loop_
_publ_author_name
'Xiaodi Kou'
'Xiaoyu Wang'
'Daniel Mendoza-Espinosa'
'Lev N. Zakharov'
'Arnold L. Rheingold'
'William H. Watson'
'Kimberly A. Brien'
'L. Kasun Jayarathna'
'Tracy A. Hanna'

_publ_section_title
;
Bismuth Aryloxides
;
_journal_name_full 'Inorganic Chemistry'
_journal_page_first 11002
_journal_page_last 11016
_journal_paper_doi 10.1021/ic901134t
_journal_volume 48
_journal_year 2009
_chemical_formula_sum 'C36 H48 Bi Cl3 O3'
_chemical_formula_weight 844.07
_chemical_name_systematic
; 
 ? 
;
_space_group_IT_number 2
_symmetry_cell_setting triclinic
_symmetry_space_group_name_Hall '-P 1'
_symmetry_space_group_name_H-M 'P -1'
_atom_sites_solution_hydrogens geom
_atom_sites_solution_primary direct
_atom_sites_solution_secondary difmap
_audit_creation_method SHELXLTL
_cell_angle_alpha 86.328(4)
_cell_angle_beta 79.338(4)
_cell_angle_gamma 80.079(4)
_cell_formula_units_Z 2
_cell_length_a 9.344(2)
_cell_length_b 10.755(3)
_cell_length_c 18.738(4)
_cell_measurement_reflns_used 949
_cell_measurement_temperature 213(2)
_cell_measurement_theta_max 23.27
_cell_measurement_theta_min 2.71
_cell_volume 1821.9(8)
_computing_cell_refinement 'Bruker SMART'
_computing_data_collection 'Bruker SMART'
_computing_data_reduction 'Bruker SAINT'
_computing_molecular_graphics 'Bruker SHELXTL'
_computing_publication_material 'Bruker SHELXTL'
_computing_structure_refinement 'Bruker SHELXTL'
_computing_structure_solution 'Bruker SHELXTL'
_diffrn_ambient_temperature 213(2)
_diffrn_measured_fraction_theta_full 0.999
_diffrn_measured_fraction_theta_max 0.999
_diffrn_measurement_device_type 'CCD area detector Bruker Apex'
_diffrn_measurement_method 'phi and omega scans'
_diffrn_radiation_monochromator graphite
_diffrn_radiation_source 'fine-focus sealed tube'
_diffrn_radiation_type MoK\a
_diffrn_radiation_wavelength 0.71073
_diffrn_reflns_av_R_equivalents 0.0448
_diffrn_reflns_av_sigmaI/netI 0.0421
_diffrn_reflns_limit_h_max 10
_diffrn_reflns_limit_h_min -10
_diffrn_reflns_limit_k_max 11
_diffrn_reflns_limit_k_min -11
_diffrn_reflns_limit_l_max 20
_diffrn_reflns_limit_l_min -20
_diffrn_reflns_number 10543
_diffrn_reflns_theta_full 22.50
_diffrn_reflns_theta_max 22.50
_diffrn_reflns_theta_min 1.92
_exptl_absorpt_coefficient_mu 5.091
_exptl_absorpt_correction_T_max 0.4016
_exptl_absorpt_correction_T_min 0.2199
_exptl_absorpt_correction_type multi-scan
_exptl_absorpt_process_details SADABS
_exptl_crystal_colour Yellow
_exptl_crystal_density_diffrn 1.539
_exptl_crystal_density_meas 0
_exptl_crystal_density_method 'not measured'
_exptl_crystal_description Prismatic
_exptl_crystal_F_000 844
_exptl_crystal_size_max 0.28
_exptl_crystal_size_mid 0.17
_exptl_crystal_size_min 0.13
_refine_diff_density_max 0.865
_refine_diff_density_min -0.802
_refine_diff_density_rms 0.077
_refine_ls_extinction_coef 0.00000(16)
_refine_ls_extinction_expression Fc^*^=kFc[1+0.001xFc^2^\l^3^/sin(2\q)]^-1/4^
_refine_ls_extinction_method SHELXL
_refine_ls_goodness_of_fit_ref 1.002
_refine_ls_hydrogen_treatment constr
_refine_ls_matrix_type full
_refine_ls_number_parameters 401
_refine_ls_number_reflns 4755
_refine_ls_number_restraints 0
_refine_ls_restrained_S_all 1.002
_refine_ls_R_factor_all 0.0255
_refine_ls_R_factor_gt 0.0225
_refine_ls_shift/su_max 0.039
_refine_ls_shift/su_mean 0.008
_refine_ls_structure_factor_coef Fsqd
_refine_ls_weighting_details 'calc w=1/[\s^2^(Fo^2^)+(0.0295P)^2^+0.0000P] where P=(Fo^2^+2Fc^2^)/3'
_refine_ls_weighting_scheme calc
_refine_ls_wR_factor_gt 0.0542
_refine_ls_wR_factor_ref 0.0550
_reflns_number_gt 4371
_reflns_number_total 4755
_reflns_threshold_expression >2sigma(I)
_cod_data_source_file ic901134t_si_001_05.cif
_cod_data_source_block w976m
_cod_depositor_comments
;
The following automatic conversions were performed:
'_symmetry_cell_setting' value 'Triclinic' changed to 'triclinic'
according to '/home/saulius/struct/CIF-dictionaries/cif_core.dic'
dictionary named 'cif_core.dic' version 2.4.1 from 2010-06-29.

Automatic conversion script
Id: cif_fix_enum 1527 2010-12-29 10:47:43Z saulius 
;
_cod_original_cell_volume 1821.9(7)
_cod_database_code 4303661

loop_
_symmetry_equiv_pos_as_xyz
'x, y, z'
'-x, -y, -z'

loop_
_atom_site_label
_atom_site_type_symbol
_atom_site_fract_x
_atom_site_fract_y
_atom_site_fract_z
_atom_site_U_iso_or_equiv
_atom_site_adp_type
_atom_site_occupancy
_atom_site_symmetry_multiplicity
_atom_site_calc_flag
_atom_site_refinement_flags
_atom_site_disorder_assembly
_atom_site_disorder_group
Bi1 Bi 0.141972(16) 0.235937(13) 0.781152(7) 0.02898(8) Uani 1 1 d . . .
Cl1 Cl 0.35313(15) 0.20076(13) 0.38006(6) 0.0616(4) Uani 1 1 d . . .
Cl2 Cl 0.87169(14) 0.02362(12) 0.85886(7) 0.0569(3) Uani 1 1 d . . .
Cl3 Cl 0.06400(15) 0.73234(11) 1.03890(6) 0.0556(3) Uani 1 1 d . . .
O1 O 0.0742(3) 0.2884(2) 0.68369(14) 0.0310(6) Uani 1 1 d . . .
O2 O 0.3384(3) 0.1384(2) 0.72787(14) 0.0331(7) Uani 1 1 d . . .
O3 O 0.2289(3) 0.3976(3) 0.79134(14) 0.0344(7) Uani 1 1 d . . .
C1 C 0.1524(4) 0.2631(4) 0.6144(2) 0.0288(9) Uani 1 1 d . . .
C2 C 0.2057(5) 0.3619(4) 0.5719(2) 0.0332(10) Uani 1 1 d . . .
C3 C 0.2688(5) 0.3409(4) 0.4999(2) 0.0400(11) Uani 1 1 d . . .
H3 H 0.3033 0.4069 0.4699 0.048 Uiso 1 1 calc R . .
C4 C 0.2809(5) 0.2234(4) 0.4720(2) 0.0404(11) Uani 1 1 d . . .
C5 C 0.2356(5) 0.1248(4) 0.5148(2) 0.0399(11) Uani 1 1 d . . .
H5 H 0.2487 0.0446 0.4951 0.048 Uiso 1 1 calc R . .
C6 C 0.1706(4) 0.1421(4) 0.5870(2) 0.0322(10) Uani 1 1 d . . .
C7 C 0.1202(5) 0.0308(4) 0.6331(2) 0.0386(11) Uani 1 1 d . . .
H7 H 0.0872 0.0590 0.6836 0.046 Uiso 1 1 calc R . .
C8 C 0.2474(6) -0.0792(4) 0.6336(3) 0.0613(15) Uani 1 1 d . . .
H8A H 0.2739 -0.1160 0.5861 0.092 Uiso 1 1 calc R . .
H8B H 0.2173 -0.1426 0.6698 0.092 Uiso 1 1 calc R . .
H8C H 0.3320 -0.0488 0.6453 0.092 Uiso 1 1 calc R . .
C9 C -0.0102(6) -0.0102(5) 0.6089(3) 0.0614(15) Uani 1 1 d . . .
H9A H -0.0839 0.0633 0.6030 0.092 Uiso 1 1 calc R . .
H9B H -0.0528 -0.0681 0.6452 0.092 Uiso 1 1 calc R . .
H9C H 0.0228 -0.0520 0.5630 0.092 Uiso 1 1 calc R . .
C10 C 0.1891(5) 0.4928(4) 0.6016(2) 0.0405(11) Uani 1 1 d . . .
H10 H 0.1742 0.4826 0.6552 0.049 Uiso 1 1 calc R . .
C11 C 0.3247(7) 0.5540(5) 0.5783(3) 0.0713(17) Uani 1 1 d . . .
H11A H 0.4118 0.4936 0.5845 0.107 Uiso 1 1 calc R . .
H11B H 0.3177 0.6265 0.6077 0.107 Uiso 1 1 calc R . .
H11C H 0.3318 0.5813 0.5275 0.107 Uiso 1 1 calc R . .
C12 C 0.0534(7) 0.5746(5) 0.5831(4) 0.088(2) Uani 1 1 d . . .
H12A H 0.0648 0.5889 0.5309 0.132 Uiso 1 1 calc R . .
H12B H 0.0388 0.6550 0.6064 0.132 Uiso 1 1 calc R . .
H12C H -0.0315 0.5331 0.6002 0.132 Uiso 1 1 calc R . .
C13 C 0.4643(5) 0.1084(4) 0.7583(2) 0.0306(10) Uani 1 1 d . . .
C14 C 0.5820(5) 0.1734(4) 0.7313(2) 0.0316(10) Uani 1 1 d . . .
C15 C 0.7077(5) 0.1437(4) 0.7624(2) 0.0377(11) Uani 1 1 d . . .
H15 H 0.7893 0.1845 0.7452 0.045 Uiso 1 1 calc R . .
C16 C 0.7134(5) 0.0544(4) 0.8182(2) 0.0382(11) Uani 1 1 d . . .
C17 C 0.6009(5) -0.0123(4) 0.8424(2) 0.0393(11) Uani 1 1 d . . .
H17 H 0.6096 -0.0746 0.8796 0.047 Uiso 1 1 calc R . .
C18 C 0.4735(5) 0.0124(4) 0.8119(2) 0.0356(10) Uani 1 1 d . . .
C19 C 0.3500(5) -0.0636(4) 0.8361(3) 0.0496(13) Uani 1 1 d . . .
H19 H 0.2768 -0.0396 0.8035 0.060 Uiso 1 1 calc R . .
C20 C 0.2715(6) -0.0333(6) 0.9142(3) 0.0747(18) Uani 1 1 d . . .
H20A H 0.3387 -0.0630 0.9477 0.112 Uiso 1 1 calc R . .
H20B H 0.1856 -0.0750 0.9262 0.112 Uiso 1 1 calc R . .
H20C H 0.2408 0.0573 0.9180 0.112 Uiso 1 1 calc R . .
C21 C 0.4061(6) -0.2049(5) 0.8298(3) 0.0671(16) Uani 1 1 d . . .
H21A H 0.4614 -0.2219 0.7813 0.101 Uiso 1 1 calc R . .
H21B H 0.3230 -0.2502 0.8389 0.101 Uiso 1 1 calc R . .
H21C H 0.4697 -0.2326 0.8652 0.101 Uiso 1 1 calc R . .
C22 C 0.5690(5) 0.2696(4) 0.6692(2) 0.0365(10) Uani 1 1 d . . .
H22 H 0.4700 0.3222 0.6796 0.044 Uiso 1 1 calc R . .
C23 C 0.6832(7) 0.3568(5) 0.6607(3) 0.0685(16) Uani 1 1 d . . .
H23A H 0.6758 0.3979 0.7061 0.103 Uiso 1 1 calc R . .
H23B H 0.6657 0.4202 0.6227 0.103 Uiso 1 1 calc R . .
H23C H 0.7812 0.3080 0.6478 0.103 Uiso 1 1 calc R . .
C24 C 0.5797(5) 0.2020(4) 0.5983(2) 0.0453(12) Uani 1 1 d . . .
H24A H 0.6786 0.1550 0.5848 0.068 Uiso 1 1 calc R . .
H24B H 0.5587 0.2638 0.5601 0.068 Uiso 1 1 calc R . .
H24C H 0.5088 0.1443 0.6053 0.068 Uiso 1 1 calc R . .
C25 C 0.1833(5) 0.4711(4) 0.8521(2) 0.0314(10) Uani 1 1 d . . .
C26 C 0.0639(5) 0.5705(4) 0.8528(2) 0.0338(10) Uani 1 1 d . . .
C27 C 0.0281(5) 0.6485(4) 0.9119(2) 0.0396(11) Uani 1 1 d . . .
H27 H -0.0503 0.7166 0.9136 0.048 Uiso 1 1 calc R . .
C28 C 0.1063(5) 0.6269(4) 0.9675(2) 0.0364(11) Uani 1 1 d . . .
C29 C 0.2200(5) 0.5288(4) 0.9679(2) 0.0396(11) Uani 1 1 d . . .
H29 H 0.2711 0.5156 1.0072 0.047 Uiso 1 1 calc R . .
C30 C 0.2600(5) 0.4482(4) 0.9097(2) 0.0346(10) Uani 1 1 d . . .
C31 C 0.3917(5) 0.3427(4) 0.9080(2) 0.0452(12) Uani 1 1 d . . .
H31 H 0.3846 0.2812 0.8722 0.054 Uiso 1 1 calc R . .
C32 C 0.5327(6) 0.3972(6) 0.8815(4) 0.090(2) Uani 1 1 d . . .
H32A H 0.5288 0.4387 0.8342 0.135 Uiso 1 1 calc R . .
H32B H 0.6169 0.3296 0.8776 0.135 Uiso 1 1 calc R . .
H32C H 0.5425 0.4579 0.9157 0.135 Uiso 1 1 calc R . .
C33 C 0.3974(8) 0.2721(6) 0.9807(3) 0.096(2) Uani 1 1 d . . .
H33A H 0.4845 0.2073 0.9761 0.145 Uiso 1 1 calc R . .
H33B H 0.3098 0.2331 0.9950 0.145 Uiso 1 1 calc R . .
H33C H 0.4017 0.3307 1.0171 0.145 Uiso 1 1 calc R . .
C34 C -0.0228(5) 0.5921(4) 0.7918(2) 0.0421(11) Uani 1 1 d . . .
H34 H 0.0361 0.5432 0.7503 0.051 Uiso 1 1 calc R . .
C35 C -0.0511(11) 0.7261(6) 0.7664(4) 0.125(3) Uani 1 1 d . . .
H35A H -0.1155 0.7757 0.8048 0.188 Uiso 1 1 calc R . .
H35B H -0.0979 0.7323 0.7240 0.188 Uiso 1 1 calc R . .
H35C H 0.0416 0.7581 0.7540 0.188 Uiso 1 1 calc R . .
C36 C -0.1672(8) 0.5430(8) 0.8124(4) 0.107(3) Uani 1 1 d . . .
H36A H -0.2333 0.5969 0.8482 0.161 Uiso 1 1 calc R . .
H36B H -0.1494 0.4576 0.8327 0.161 Uiso 1 1 calc R . .
H36C H -0.2116 0.5428 0.7695 0.161 Uiso 1 1 calc R . .

loop_
_atom_site_aniso_label
_atom_site_aniso_U_11
_atom_site_aniso_U_22
_atom_site_aniso_U_33
_atom_site_aniso_U_23
_atom_site_aniso_U_13
_atom_site_aniso_U_12
Bi1 0.02899(12) 0.03255(11) 0.02505(10) -0.00033(6) -0.00303(7) -0.00616(7)
Cl1 0.0637(9) 0.0814(9) 0.0333(6) -0.0151(6) 0.0020(6) -0.0006(7)
Cl2 0.0551(8) 0.0594(8) 0.0663(8) 0.0061(6) -0.0360(7) -0.0134(7)
Cl3 0.0793(9) 0.0525(7) 0.0344(6) -0.0174(5) 0.0073(6) -0.0222(7)
O1 0.0264(16) 0.0316(15) 0.0337(16) -0.0050(12) -0.0058(13) 0.0006(12)
O2 0.0338(17) 0.0355(15) 0.0279(14) -0.0005(12) -0.0049(13) -0.0006(13)
O3 0.0316(16) 0.0447(16) 0.0289(15) -0.0090(13) -0.0037(13) -0.0109(14)
C1 0.025(2) 0.035(2) 0.025(2) -0.0057(18) -0.0081(18) 0.0026(19)
C2 0.034(3) 0.033(2) 0.031(2) -0.0045(19) -0.006(2) -0.001(2)
C3 0.041(3) 0.046(3) 0.034(2) 0.002(2) -0.009(2) -0.006(2)
C4 0.036(3) 0.055(3) 0.027(2) -0.009(2) -0.005(2) 0.004(2)
C5 0.040(3) 0.040(3) 0.041(3) -0.016(2) -0.013(2) 0.001(2)
C6 0.027(2) 0.036(2) 0.035(2) -0.0061(19) -0.011(2) 0.0015(19)
C7 0.046(3) 0.034(2) 0.039(2) -0.0084(19) -0.011(2) -0.009(2)
C8 0.068(4) 0.038(3) 0.075(4) 0.004(3) -0.014(3) -0.001(3)
C9 0.055(3) 0.071(4) 0.066(3) 0.006(3) -0.019(3) -0.026(3)
C10 0.050(3) 0.034(2) 0.037(2) -0.0037(19) -0.005(2) -0.006(2)
C11 0.084(4) 0.040(3) 0.090(4) -0.007(3) -0.004(4) -0.022(3)
C12 0.091(5) 0.052(3) 0.120(6) -0.034(4) -0.044(4) 0.028(3)
C13 0.031(2) 0.030(2) 0.031(2) -0.0047(18) -0.011(2) 0.0025(19)
C14 0.037(3) 0.027(2) 0.030(2) -0.0048(18) -0.004(2) -0.005(2)
C15 0.038(3) 0.037(2) 0.041(2) -0.002(2) -0.009(2) -0.012(2)
C16 0.036(3) 0.039(2) 0.042(3) 0.000(2) -0.016(2) -0.002(2)
C17 0.043(3) 0.038(2) 0.036(2) 0.006(2) -0.010(2) -0.001(2)
C18 0.035(3) 0.036(2) 0.033(2) 0.0050(19) -0.006(2) -0.004(2)
C19 0.038(3) 0.051(3) 0.059(3) 0.022(2) -0.010(2) -0.012(2)
C20 0.059(4) 0.084(4) 0.068(4) 0.026(3) 0.013(3) -0.010(3)
C21 0.060(4) 0.056(3) 0.089(4) 0.017(3) -0.014(3) -0.026(3)
C22 0.035(3) 0.034(2) 0.039(2) 0.0059(19) -0.006(2) -0.009(2)
C23 0.091(4) 0.064(3) 0.063(3) 0.026(3) -0.030(3) -0.037(3)
C24 0.043(3) 0.060(3) 0.035(2) 0.004(2) -0.013(2) -0.007(2)
C25 0.036(3) 0.037(2) 0.023(2) -0.0061(18) 0.0026(19) -0.018(2)
C26 0.037(3) 0.038(2) 0.027(2) -0.0029(19) 0.001(2) -0.013(2)
C27 0.043(3) 0.037(2) 0.036(3) -0.003(2) 0.005(2) -0.011(2)
C28 0.044(3) 0.040(3) 0.026(2) -0.0080(19) 0.005(2) -0.019(2)
C29 0.047(3) 0.051(3) 0.026(2) -0.003(2) -0.008(2) -0.022(3)
C30 0.034(3) 0.040(2) 0.032(2) -0.0052(19) -0.002(2) -0.013(2)
C31 0.041(3) 0.061(3) 0.037(3) -0.015(2) -0.013(2) -0.005(2)
C32 0.045(4) 0.101(5) 0.124(6) -0.047(4) -0.002(4) -0.011(4)
C33 0.109(6) 0.101(5) 0.063(4) 0.006(4) -0.026(4) 0.038(4)
C34 0.041(3) 0.052(3) 0.032(2) -0.005(2) -0.005(2) -0.004(2)
C35 0.228(10) 0.079(5) 0.104(6) 0.041(4) -0.105(6) -0.060(6)
C36 0.085(5) 0.182(8) 0.080(5) 0.025(5) -0.048(4) -0.067(5)

loop_
_atom_type_symbol
_atom_type_description
_atom_type_scat_dispersion_real
_atom_type_scat_dispersion_imag
_atom_type_scat_source
C C 0.0033 0.0016 'International Tables Vol C Tables 4.2.6.8 and 6.1.1.4'
H H 0.0000 0.0000 'International Tables Vol C Tables 4.2.6.8 and 6.1.1.4'
O O 0.0106 0.0060 'International Tables Vol C Tables 4.2.6.8 and 6.1.1.4'
Cl Cl 0.1484 0.1585 'International Tables Vol C Tables 4.2.6.8 and 6.1.1.4'
Bi Bi -4.1077 10.2566 'International Tables Vol C Tables 4.2.6.8 and 6.1.1.4'

loop_
_geom_angle_atom_site_label_1
_geom_angle_atom_site_label_2
_geom_angle_atom_site_label_3
_geom_angle
_geom_angle_site_symmetry_1
_geom_angle_site_symmetry_3
_geom_angle_publ_flag
O1 Bi1 O2 90.75(10) . . ?
O1 Bi1 O3 96.54(10) . . ?
O2 Bi1 O3 94.40(11) . . ?
C1 O1 Bi1 127.8(2) . . ?
C13 O2 Bi1 123.5(2) . . ?
C25 O3 Bi1 121.9(2) . . ?
O1 C1 C2 118.3(3) . . ?
O1 C1 C6 120.3(3) . . ?
C2 C1 C6 121.3(4) . . ?
C3 C2 C1 118.6(4) . . ?
C3 C2 C10 119.7(4) . . ?
C1 C2 C10 121.7(4) . . ?
C4 C3 C2 120.1(4) . . ?
C5 C4 C3 121.2(4) . . ?
C5 C4 Cl1 119.5(3) . . ?
C3 C4 Cl1 119.3(4) . . ?
C4 C5 C6 120.6(4) . . ?
C5 C6 C1 118.1(4) . . ?
C5 C6 C7 119.4(4) . . ?
C1 C6 C7 122.5(4) . . ?
C9 C7 C6 111.7(4) . . ?
C9 C7 C8 111.3(4) . . ?
C6 C7 C8 111.2(4) . . ?
C12 C10 C11 112.0(4) . . ?
C12 C10 C2 110.4(4) . . ?
C11 C10 C2 113.2(4) . . ?
O2 C13 C18 119.9(4) . . ?
O2 C13 C14 117.8(3) . . ?
C18 C13 C14 122.2(4) . . ?
C15 C14 C13 117.6(4) . . ?
C15 C14 C22 122.8(4) . . ?
C13 C14 C22 119.5(4) . . ?
C16 C15 C14 120.1(4) . . ?
C17 C16 C15 122.1(4) . . ?
C17 C16 Cl2 118.9(3) . . ?
C15 C16 Cl2 118.9(3) . . ?
C16 C17 C18 119.8(4) . . ?
C17 C18 C13 117.9(4) . . ?
C17 C18 C19 120.7(4) . . ?
C13 C18 C19 121.4(4) . . ?
C18 C19 C21 111.5(4) . . ?
C18 C19 C20 111.1(4) . . ?
C21 C19 C20 110.4(4) . . ?
C14 C22 C23 112.7(4) . . ?
C14 C22 C24 109.9(3) . . ?
C23 C22 C24 110.6(4) . . ?
O3 C25 C30 119.5(4) . . ?
O3 C25 C26 119.0(4) . . ?
C30 C25 C26 121.4(4) . . ?
C27 C26 C25 117.7(4) . . ?
C27 C26 C34 120.8(4) . . ?
C25 C26 C34 121.5(4) . . ?
C28 C27 C26 120.4(4) . . ?
C29 C28 C27 122.0(4) . . ?
C29 C28 Cl3 118.9(3) . . ?
C27 C28 Cl3 119.0(4) . . ?
C28 C29 C30 119.6(4) . . ?
C25 C30 C29 118.7(4) . . ?
C25 C30 C31 121.3(4) . . ?
C29 C30 C31 119.8(4) . . ?
C32 C31 C33 110.7(5) . . ?
C32 C31 C30 109.0(4) . . ?
C33 C31 C30 113.6(4) . . ?
C35 C34 C26 113.7(4) . . ?
C35 C34 C36 109.5(6) . . ?
C26 C34 C36 111.3(4) . . ?

loop_
_geom_bond_atom_site_label_1
_geom_bond_atom_site_label_2
_geom_bond_distance
_geom_bond_site_symmetry_2
_geom_bond_publ_flag
Bi1 O1 2.056(3) . ?
Bi1 O2 2.064(3) . ?
Bi1 O3 2.075(3) . ?
Cl1 C4 1.747(4) . ?
Cl2 C16 1.759(4) . ?
Cl3 C28 1.754(4) . ?
O1 C1 1.386(5) . ?
O2 C13 1.380(5) . ?
O3 C25 1.387(5) . ?
C1 C2 1.392(5) . ?
C1 C6 1.401(6) . ?
C2 C3 1.386(6) . ?
C2 C10 1.519(6) . ?
C3 C4 1.377(6) . ?
C4 C5 1.366(6) . ?
C5 C6 1.387(6) . ?
C6 C7 1.520(6) . ?
C7 C9 1.516(6) . ?
C7 C8 1.527(6) . ?
C10 C12 1.497(7) . ?
C10 C11 1.508(7) . ?
C13 C18 1.397(5) . ?
C13 C14 1.403(6) . ?
C14 C15 1.386(6) . ?
C14 C22 1.516(5) . ?
C15 C16 1.376(6) . ?
C16 C17 1.366(6) . ?
C17 C18 1.392(6) . ?
C18 C19 1.513(6) . ?
C19 C21 1.525(7) . ?
C19 C20 1.539(7) . ?
C22 C23 1.519(6) . ?
C22 C24 1.532(6) . ?
C25 C30 1.389(6) . ?
C25 C26 1.405(6) . ?
C26 C27 1.389(6) . ?
C26 C34 1.502(6) . ?
C27 C28 1.366(6) . ?
C28 C29 1.363(6) . ?
C29 C30 1.391(6) . ?
C30 C31 1.521(6) . ?
C31 C32 1.521(7) . ?
C31 C33 1.521(7) . ?
C34 C35 1.484(7) . ?
C34 C36 1.509(7) . ?

loop_
_cod_related_entry_id
_cod_related_entry_database
_cod_related_entry_code
1 ChemSpider 30660756
